data_7213013
loop_
_publ_author_name
'Devillers, Ingrid'
'de Wergifosse, Bertrand'
'Bruneau, Marie-Pierre'
'Tinant, Bernard'
'Declercq, Jean-Paul'
'Touillaux, Roland'
'Rees, Jean-Fran\,cois'
'Marchand-Brynaert, Jacqueline'

_publ_section_title
;
 Synthesis, structural characterization and antioxidative properties of
 aminopyrazine and imidazolopyrazine derivatives
;
_journal_issue 7
_journal_name_full 'Journal of the Chemical Society, Perkin Transactions 2'
_journal_page_first 1481
_journal_paper_doi 10.1039/a900289h
_journal_year 1999
_chemical_formula_sum 'C7 H10 Cl N3 O2'
_chemical_formula_weight 203.63
_chemical_name_common 'compound 3a'
_chemical_name_systematic
; 
 ? 
;
_space_group_IT_number 2
_symmetry_cell_setting triclinic
_symmetry_space_group_name_Hall '-P 1'
_symmetry_space_group_name_H-M 'P -1'
_atom_sites_solution_hydrogens geom
_atom_sites_solution_primary direct
_atom_sites_solution_secondary difmap
_audit_creation_method SHELXL
_cell_angle_alpha 87.39(2)
_cell_angle_beta 100.03(3)
_cell_angle_gamma 72.66(3)
_cell_formula_units_Z 2
_cell_length_a 7.352(3)
_cell_length_b 7.357(2)
_cell_length_c 8.938(2)
_cell_measurement_temperature 293(2)
_cell_volume 452.0(3)
_computing_structure_refinement 'SHELXL-93 (Sheldrick, 1993)'
_computing_structure_solution 'SHELXS-86 (Sheldrick, 1990)'
_diffrn_ambient_temperature 293(2)
_diffrn_radiation_monochromator graphite
_diffrn_radiation_source 'fine-focus sealed tube'
_diffrn_radiation_type MoKa
_diffrn_radiation_wavelength 0.71069
_diffrn_reflns_av_R_equivalents 0.0000
_diffrn_reflns_av_sigmaI/netI 0.0915
_diffrn_reflns_limit_h_max 6
_diffrn_reflns_limit_h_min -9
_diffrn_reflns_limit_k_max 9
_diffrn_reflns_limit_k_min -8
_diffrn_reflns_limit_l_max 11
_diffrn_reflns_limit_l_min -11
_diffrn_reflns_number 2095
_diffrn_reflns_theta_max 27.49
_diffrn_reflns_theta_min 2.33
_exptl_absorpt_coefficient_mu 0.393
_exptl_crystal_density_diffrn 1.496
_exptl_crystal_F_000 212
_exptl_crystal_size_max 0.56
_exptl_crystal_size_mid 0.16
_exptl_crystal_size_min 0.04
_refine_diff_density_max 0.289
_refine_diff_density_min -0.274
_refine_diff_density_rms 0.068
_refine_ls_extinction_method none
_refine_ls_goodness_of_fit_all 0.945
_refine_ls_goodness_of_fit_obs 1.134
_refine_ls_matrix_type full
_refine_ls_number_parameters 140
_refine_ls_number_reflns 2095
_refine_ls_number_restraints 0
_refine_ls_restrained_S_all 0.945
_refine_ls_restrained_S_obs 1.134
_refine_ls_R_factor_all 0.0989
_refine_ls_R_factor_obs 0.0566
_refine_ls_shift/esd_max -0.001
_refine_ls_shift/esd_mean 0.000
_refine_ls_structure_factor_coef Fsqd
_refine_ls_weighting_details 'w=1/[s^2^(Fo^2^)+( 0.0641P)^2^+0.0000P] where P=(Fo^2^+2Fc^2^)/3'
_refine_ls_weighting_scheme calc
_refine_ls_wR_factor_all 0.1311
_refine_ls_wR_factor_obs 0.1204
_reflns_number_observed 1278
_reflns_number_total 2095
_reflns_observed_criterion >2sigma(I)
_cod_data_source_file 900289hsup1.cif
_cod_data_source_block brch3
_cod_depositor_comments
;
The following automatic conversions were performed:

'_refine_ls_weighting_scheme' value 'calc w=1/[s^2^(Fo^2^)+(
0.0641P)^2^+0.0000P] where P=(Fo^2^+2Fc^2^)/3' was changed to 'calc'.
New tag '_refine_ls_weighting_details' was created. The value of the
new tag was set to 'w=1/[s^2^(Fo^2^)+( 0.0641P)^2^+0.0000P] where
P=(Fo^2^+2Fc^2^)/3'.

Automatic conversion script
Id: cif_fix_values 3143 2015-03-26 13:38:13Z robertas 
;
_cod_original_cell_volume 452.0(2)
_cod_original_sg_symbol_H-M P-1
_cod_database_code 7213013

loop_
_symmetry_equiv_pos_as_xyz
'x, y, z'
'-x, -y, -z'

loop_
_atom_site_aniso_label
_atom_site_aniso_U_11
_atom_site_aniso_U_22
_atom_site_aniso_U_33
_atom_site_aniso_U_23
_atom_site_aniso_U_13
_atom_site_aniso_U_12
N1 0.0325(14) 0.039(2) 0.0312(14) -0.0059(12) 0.0032(11) -0.0168(12)
C2 0.031(2) 0.032(2) 0.030(2) -0.0049(13) 0.0029(12) -0.0134(13)
C3 0.0262(15) 0.034(2) 0.0248(14) -0.0013(12) 0.0023(12) -0.0121(13)
N4 0.0253(12) 0.0347(14) 0.0265(13) -0.0024(11) 0.0006(10) -0.0124(11)
C5 0.039(2) 0.042(2) 0.026(2) -0.0034(14) -0.0009(13) -0.017(2)
C6 0.049(2) 0.042(2) 0.033(2) -0.008(2) 0.005(2) -0.016(2)
N7 0.041(2) 0.042(2) 0.0330(15) -0.0049(12) 0.0118(12) -0.0138(13)
C8 0.033(2) 0.036(2) 0.040(2) 0.0021(14) 0.0077(14) -0.0125(14)
C9 0.0263(15) 0.031(2) 0.036(2) -0.0006(13) 0.0029(12) -0.0119(13)
O10 0.0295(12) 0.063(2) 0.0368(13) -0.0073(11) 0.0058(10) -0.0227(11)
C11 0.045(2) 0.048(2) 0.032(2) -0.013(2) 0.0058(15) -0.016(2)
Cl12 0.0446(5) 0.0515(5) 0.0358(5) -0.0112(4) 0.0114(4) -0.0216(4)
O13 0.0366(13) 0.063(2) 0.0370(13) -0.0053(12) 0.0079(11) -0.0234(13)

loop_
_atom_site_label
_atom_site_type_symbol
_atom_site_fract_x
_atom_site_fract_y
_atom_site_fract_z
_atom_site_U_iso_or_equiv
_atom_site_thermal_displace_type
_atom_site_occupancy
_atom_site_calc_flag
_atom_site_refinement_flags
N1 N 0.0860(4) -0.3363(4) -0.6524(3) 0.0331(6) Uani 1 d .
C2 C 0.2475(4) -0.3451(4) -0.7064(3) 0.0308(7) Uani 1 d .
C3 C 0.3771(4) -0.2863(4) -0.5991(3) 0.0282(6) Uani 1 d .
N4 N 0.2899(3) -0.2406(3) -0.4802(3) 0.0288(6) Uani 1 d .
C5 C 0.3461(5) -0.1715(5) -0.3435(3) 0.0357(7) Uani 1 d .
C6 C 0.2242(5) -0.1365(5) -0.2472(4) 0.0413(8) Uani 1 d .
N7 N 0.0479(4) -0.1681(4) -0.2805(3) 0.0379(7) Uani 1 d .
C8 C -0.0097(5) -0.2348(5) -0.4110(4) 0.0363(7) Uani 1 d .
C9 C 0.1104(4) -0.2736(4) -0.5139(4) 0.0308(7) Uani 1 d .
O10 O 0.5519(3) -0.2722(4) -0.5945(3) 0.0413(6) Uani 1 d .
C11 C 0.2725(5) -0.4053(5) -0.8602(4) 0.0414(8) Uani 1 d .
H11A H 0.1604(5) -0.4377(5) -0.9079(4) 0.090(5) Uiso 1 calc R
H11B H 0.3861(5) -0.5149(5) -0.8499(4) 0.090(5) Uiso 1 calc R
H11C H 0.2870(5) -0.3022(5) -0.9219(4) 0.090(5) Uiso 1 calc R
Cl12 Cl 0.27195(12) 0.08662(13) 0.10127(9) 0.0418(3) Uani 1 d .
O13 O 0.7249(4) -0.3446(4) -0.8112(3) 0.0436(6) Uani 1 d .
H5 H 0.4690(69) -0.1491(67) -0.3198(52) 0.090(5) Uiso 1 d .
H6 H 0.2539(64) -0.0850(65) -0.1487(53) 0.090(5) Uiso 1 d .
H7 H -0.0382(69) -0.1423(66) -0.2147(53) 0.090(5) Uiso 1 d .
H8 H -0.1346(71) -0.2531(64) -0.4318(51) 0.090(5) Uiso 1 d .
H10 H 0.5947(67) -0.2934(68) -0.6851(56) 0.090(5) Uiso 1 d .
H13A H 0.7000(66) -0.2659(69) -0.8946(57) 0.090(5) Uiso 1 d .
H13B H 0.8383(71) -0.3576(70) -0.7724(56) 0.090(5) Uiso 1 d .

loop_
_atom_type_symbol
_atom_type_description
_atom_type_scat_dispersion_real
_atom_type_scat_dispersion_imag
_atom_type_scat_source
C C 0.0033 0.0016 'International Tables Vol C Tables 4.2.6.8 and 6.1.1.4'
H H 0.0000 0.0000 'International Tables Vol C Tables 4.2.6.8 and 6.1.1.4'
N N 0.0061 0.0033 'International Tables Vol C Tables 4.2.6.8 and 6.1.1.4'
O O 0.0106 0.0060 'International Tables Vol C Tables 4.2.6.8 and 6.1.1.4'
Cl Cl 0.1484 0.1585 'International Tables Vol C Tables 4.2.6.8 and 6.1.1.4'

loop_
_geom_angle_atom_site_label_1
_geom_angle_atom_site_label_2
_geom_angle_atom_site_label_3
_geom_angle
C2 N1 C9 106.5(2)
N1 C2 C3 110.0(3)
N1 C2 C11 122.2(3)
C3 C2 C11 127.9(3)
O10 C3 N4 119.4(2)
O10 C3 C2 134.2(3)
N4 C3 C2 106.4(2)
C3 N4 C5 132.3(3)
C3 N4 C9 107.2(2)
C5 N4 C9 120.5(3)
C6 C5 N4 118.2(3)
C6 C5 H5 120.9(28)
N4 C5 H5 120.8(28)
C5 C6 N7 121.2(3)
C5 C6 H6 122.5(27)
N7 C6 H6 116.3(27)
C8 N7 C6 121.8(3)
C8 N7 H7 116.6(29)
C6 N7 H7 121.6(29)
N7 C8 C9 119.3(3)
N7 C8 H8 119.8(27)
C9 C8 H8 120.9(27)
N1 C9 C8 131.1(3)
N1 C9 N4 110.0(3)
C8 C9 N4 118.9(3)
C3 O10 H10 113.3(28)
C2 C11 H11A 109.5(2)
C2 C11 H11B 109.5(2)
H11A C11 H11B 109.5
C2 C11 H11C 109.5(2)
H11A C11 H11C 109.5
H11B C11 H11C 109.5
H13A O13 H13B 104.9(43)

loop_
_geom_bond_atom_site_label_1
_geom_bond_atom_site_label_2
_geom_bond_distance
N1 C2 1.342(4)
N1 C9 1.342(4)
C2 C3 1.407(4)
C2 C11 1.488(4)
C3 O10 1.313(4)
C3 N4 1.340(4)
N4 C5 1.388(4)
N4 C9 1.397(4)
C5 C6 1.328(5)
C5 H5 0.96(5)
C6 N7 1.369(4)
C6 H6 0.99(5)
N7 C8 1.336(4)
N7 H7 0.92(5)
C8 C9 1.365(5)
C8 H8 0.96(5)
O10 H10 0.92(5)
C11 H11A 0.96
C11 H11B 0.96
C11 H11C 0.96
O13 H13A 0.88(5)
O13 H13B 0.82(5)

loop_
_geom_torsion_atom_site_label_1
_geom_torsion_atom_site_label_2
_geom_torsion_atom_site_label_3
_geom_torsion_atom_site_label_4
_geom_torsion
C9 N1 C2 C3 -0.1(4)
C9 N1 C2 C11 -178.7(3)
N1 C2 C3 O10 178.5(3)
C11 C2 C3 O10 -2.9(6)
N1 C2 C3 N4 -0.5(4)
C11 C2 C3 N4 178.1(3)
O10 C3 N4 C5 2.0(5)
C2 C3 N4 C5 -178.8(3)
O10 C3 N4 C9 -178.4(3)
C2 C3 N4 C9 0.8(3)
C3 N4 C5 C6 179.0(3)
C9 N4 C5 C6 -0.6(5)
N4 C5 C6 N7 0.3(5)
C5 C6 N7 C8 -0.2(5)
C6 N7 C8 C9 0.3(5)
C2 N1 C9 C8 178.3(3)
C2 N1 C9 N4 0.5(3)
N7 C8 C9 N1 -178.2(3)
N7 C8 C9 N4 -0.6(5)
C3 N4 C9 N1 -0.8(3)
C5 N4 C9 N1 178.8(3)
C3 N4 C9 C8 -178.9(3)
C5 N4 C9 C8 0.7(4)
